data_4306272
loop_
_publ_author_name
'Nabarun Roy'
'Stephen Sproules'
'Eckhard Bill'
'Thomas Weyherm\"uller'
'Karl Wieghardt'

_publ_section_title
;
Molecular and Electronic Structure of the Square Planar
Bis(o-amidobenzenethiolato)iron(III) Anion and Its
Bis(o-quinoxalinedithiolato)iron(III) Analogue
;
_journal_name_full 'Inorganic Chemistry'
_journal_page_first 10911
_journal_page_last 10920
_journal_paper_doi 10.1021/ic801109n
_journal_volume 47
_journal_year 2008
_chemical_formula_sum 'C40 H40 F10 N2 Pt S2'
_chemical_formula_weight 997.95
_chemical_name_systematic
; 
 ? 
;
_space_group_IT_number 14
_symmetry_cell_setting monoclinic
_symmetry_space_group_name_Hall '-P 2ybc'
_symmetry_space_group_name_H-M 'P 1 21/c 1'
_atom_sites_solution_hydrogens geom
_atom_sites_solution_primary direct
_atom_sites_solution_secondary difmap
_audit_creation_method SHELXL-97
_cell_angle_alpha 90.00
_cell_angle_beta 101.414(3)
_cell_angle_gamma 90.00
_cell_formula_units_Z 2
_cell_length_a 5.9917(2)
_cell_length_b 16.5057(5)
_cell_length_c 21.1653(7)
_cell_measurement_temperature 190(2)
_cell_volume 2051.79(12)
_computing_cell_refinement 'Bruker AXS Collect Software'
_computing_data_collection 'Bruker AXS Collect Software'
_computing_data_reduction 'Bruker AXS Collect Software'
_computing_structure_refinement 'SHELXL-97 (Sheldrick, 1997)'
_computing_structure_solution 'SHELXS-97 (Sheldrick, 1990)'
_diffrn_ambient_temperature 190(2)
_diffrn_measured_fraction_theta_full 0.999
_diffrn_measured_fraction_theta_max 0.999
_diffrn_measurement_device_type 'Bruker-Nonius KappaCCD'
_diffrn_measurement_method '500 images at 1.0 deg. stepwise rotation in omega and phi, 20 sec./frame'
_diffrn_radiation_monochromator graphite
_diffrn_radiation_source 'rotating anode, 50 kV, 70 mA'
_diffrn_radiation_type MoK\a
_diffrn_radiation_wavelength 0.71073
_diffrn_reflns_av_R_equivalents 0.0578
_diffrn_reflns_av_sigmaI/netI 0.0608
_diffrn_reflns_limit_h_max 9
_diffrn_reflns_limit_h_min -9
_diffrn_reflns_limit_k_max 24
_diffrn_reflns_limit_k_min -24
_diffrn_reflns_limit_l_max 31
_diffrn_reflns_limit_l_min -31
_diffrn_reflns_number 29937
_diffrn_reflns_theta_full 32.50
_diffrn_reflns_theta_max 32.50
_diffrn_reflns_theta_min 3.15
_exptl_absorpt_coefficient_mu 3.597
_exptl_absorpt_correction_T_max 0.752
_exptl_absorpt_correction_T_min 0.657
_exptl_absorpt_correction_type multi-scan
_exptl_absorpt_process_details 'Bruker SADABS'
_exptl_crystal_colour 'dark green'
_exptl_crystal_density_diffrn 1.615
_exptl_crystal_density_method 'not measured'
_exptl_crystal_description 'transparent block'
_exptl_crystal_F_000 988
_exptl_crystal_size_max 0.10
_exptl_crystal_size_mid 0.08
_exptl_crystal_size_min 0.07
_refine_diff_density_max 0.710
_refine_diff_density_min -0.934
_refine_diff_density_rms 0.119
_refine_ls_extinction_method none
_refine_ls_goodness_of_fit_ref 1.005
_refine_ls_hydrogen_treatment constr
_refine_ls_matrix_type full
_refine_ls_number_parameters 256
_refine_ls_number_reflns 7399
_refine_ls_number_restraints 0
_refine_ls_restrained_S_all 1.005
_refine_ls_R_factor_all 0.0714
_refine_ls_R_factor_gt 0.0352
_refine_ls_shift/su_max 0.001
_refine_ls_shift/su_mean 0.000
_refine_ls_structure_factor_coef Fsqd
_refine_ls_weighting_details 'calc w=1/[\s^2^(Fo^2^)+(0.0189P)^2^+1.4148P] where P=(Fo^2^+2Fc^2^)/3'
_refine_ls_weighting_scheme calc
_refine_ls_wR_factor_gt 0.0601
_refine_ls_wR_factor_ref 0.0699
_reflns_number_gt 4906
_reflns_number_total 7399
_reflns_threshold_expression >2sigma(I)
_cod_data_source_file ic801109n_si_002_2.cif
_cod_data_source_block 3
_cod_depositor_comments
;
The following automatic conversions were performed:
'_exptl_absorpt_correction_type' value 'Multi-Scan' changed to
'multi-scan' according to
'/home/saulius/struct/CIF-dictionaries/cif_core.dic' dictionary named
'cif_core.dic' version 2.4.1 from 2010-06-29.

Automatic conversion script
Id: cif_fix_enum 1527 2010-12-29 10:47:43Z saulius 
;
_cod_original_cell_volume 2051.79(11)
_cod_database_code 4306272

loop_
_symmetry_equiv_pos_as_xyz
'x, y, z'
'-x, y+1/2, -z+1/2'
'-x, -y, -z'
'x, -y-1/2, z-1/2'

loop_
_atom_site_label
_atom_site_type_symbol
_atom_site_fract_x
_atom_site_fract_y
_atom_site_fract_z
_atom_site_U_iso_or_equiv
_atom_site_adp_type
_atom_site_occupancy
_atom_site_symmetry_multiplicity
_atom_site_calc_flag
_atom_site_refinement_flags
_atom_site_disorder_assembly
_atom_site_disorder_group
Pt1 Pt 0.0000 0.5000 0.0000 0.02306(4) Uani 1 2 d S . .
S1 S -0.14659(14) 0.57517(5) 0.07072(4) 0.02988(16) Uani 1 1 d . . .
C2 C -0.1996(5) 0.66567(17) 0.03038(13) 0.0231(6) Uani 1 1 d . . .
C3 C -0.2914(5) 0.73604(18) 0.05490(14) 0.0254(6) Uani 1 1 d . . .
C4 C -0.3311(5) 0.80210(18) 0.01435(14) 0.0285(6) Uani 1 1 d . . .
H4 H -0.3888 0.8498 0.0304 0.034 Uiso 1 1 calc R . .
C5 C -0.2921(5) 0.80399(18) -0.04935(14) 0.0260(6) Uani 1 1 d . . .
C6 C -0.1989(4) 0.73675(17) -0.07190(13) 0.0238(6) Uani 1 1 d . . .
H6 H -0.1658 0.7370 -0.1140 0.029 Uiso 1 1 calc R . .
C7 C -0.1521(4) 0.66722(17) -0.03300(13) 0.0223(6) Uani 1 1 d . . .
N8 N -0.0659(4) 0.59765(14) -0.05408(10) 0.0225(5) Uani 1 1 d . . .
C9 C -0.0211(5) 0.59630(17) -0.11750(13) 0.0224(6) Uani 1 1 d . . .
F10 F -0.3470(3) 0.51780(12) -0.15540(10) 0.0466(5) Uani 1 1 d . . .
C10 C -0.1585(5) 0.55338(19) -0.16634(14) 0.0300(7) Uani 1 1 d . . .
F11 F -0.2380(5) 0.50305(14) -0.27219(10) 0.0736(8) Uani 1 1 d . . .
C11 C -0.1027(6) 0.5461(2) -0.22625(15) 0.0415(8) Uani 1 1 d . . .
F12 F 0.1402(4) 0.57631(15) -0.29752(10) 0.0675(7) Uani 1 1 d . . .
C12 C 0.0868(7) 0.5831(2) -0.23912(15) 0.0415(8) Uani 1 1 d . . .
F13 F 0.4088(4) 0.66480(14) -0.20464(10) 0.0573(6) Uani 1 1 d . . .
C13 C 0.2233(5) 0.6275(2) -0.19231(16) 0.0356(7) Uani 1 1 d . . .
F14 F 0.3078(3) 0.67514(13) -0.08622(9) 0.0457(5) Uani 1 1 d . . .
C14 C 0.1709(5) 0.63341(19) -0.13182(14) 0.0281(6) Uani 1 1 d . . .
C15 C -0.3484(6) 0.7397(2) 0.12280(15) 0.0338(7) Uani 1 1 d . . .
C16 C -0.4405(7) 0.8233(2) 0.13686(17) 0.0515(10) Uani 1 1 d . . .
H16A H -0.3281 0.8651 0.1325 0.077 Uiso 1 1 calc R . .
H16B H -0.4693 0.8241 0.1808 0.077 Uiso 1 1 calc R . .
H16C H -0.5827 0.8341 0.1062 0.077 Uiso 1 1 calc R . .
C17 C -0.5353(6) 0.6776(2) 0.12805(19) 0.0526(10) Uani 1 1 d . . .
H17A H -0.6714 0.6893 0.0952 0.079 Uiso 1 1 calc R . .
H17B H -0.5730 0.6811 0.1710 0.079 Uiso 1 1 calc R . .
H17C H -0.4806 0.6230 0.1213 0.079 Uiso 1 1 calc R . .
C18 C -0.1337(6) 0.7246(2) 0.17503(15) 0.0474(9) Uani 1 1 d . . .
H18A H -0.0792 0.6692 0.1709 0.071 Uiso 1 1 calc R . .
H18B H -0.1707 0.7317 0.2178 0.071 Uiso 1 1 calc R . .
H18C H -0.0147 0.7632 0.1696 0.071 Uiso 1 1 calc R . .
C19 C -0.3643(5) 0.87925(19) -0.09066(15) 0.0315(7) Uani 1 1 d . . .
C20 C -0.3142(6) 0.8710(2) -0.15863(15) 0.0416(8) Uani 1 1 d . . .
H20A H -0.4016 0.8256 -0.1809 0.062 Uiso 1 1 calc R . .
H20B H -0.1512 0.8610 -0.1557 0.062 Uiso 1 1 calc R . .
H20C H -0.3576 0.9211 -0.1828 0.062 Uiso 1 1 calc R . .
C21 C -0.2382(7) 0.9539(2) -0.05833(18) 0.0491(9) Uani 1 1 d . . .
H21A H -0.2912 1.0024 -0.0837 0.074 Uiso 1 1 calc R . .
H21B H -0.0742 0.9473 -0.0559 0.074 Uiso 1 1 calc R . .
H21C H -0.2688 0.9599 -0.0148 0.074 Uiso 1 1 calc R . .
C22 C -0.6221(6) 0.8907(3) -0.09586(19) 0.0536(11) Uani 1 1 d . . .
H22A H -0.6558 0.8956 -0.0526 0.080 Uiso 1 1 calc R . .
H22B H -0.7031 0.8438 -0.1178 0.080 Uiso 1 1 calc R . .
H22C H -0.6716 0.9399 -0.1205 0.080 Uiso 1 1 calc R . .

loop_
_atom_site_aniso_label
_atom_site_aniso_U_11
_atom_site_aniso_U_22
_atom_site_aniso_U_33
_atom_site_aniso_U_23
_atom_site_aniso_U_13
_atom_site_aniso_U_12
Pt1 0.03068(8) 0.01777(7) 0.02267(7) 0.00108(8) 0.01002(5) 0.00321(8)
S1 0.0440(4) 0.0228(4) 0.0264(4) 0.0036(3) 0.0156(3) 0.0075(3)
C2 0.0271(13) 0.0178(14) 0.0252(14) 0.0013(11) 0.0073(11) 0.0015(11)
C3 0.0282(14) 0.0209(15) 0.0284(15) -0.0003(12) 0.0085(12) 0.0016(11)
C4 0.0331(15) 0.0212(15) 0.0323(16) -0.0027(12) 0.0091(13) 0.0052(12)
C5 0.0265(14) 0.0212(15) 0.0299(15) 0.0016(12) 0.0048(12) 0.0012(11)
C6 0.0245(13) 0.0223(15) 0.0243(14) 0.0016(11) 0.0045(11) -0.0001(11)
C7 0.0217(13) 0.0197(14) 0.0248(14) -0.0001(11) 0.0031(11) -0.0006(11)
N8 0.0292(12) 0.0190(12) 0.0202(11) 0.0024(9) 0.0070(9) 0.0030(9)
C9 0.0271(13) 0.0194(14) 0.0212(13) 0.0008(11) 0.0058(11) 0.0030(11)
F10 0.0438(11) 0.0468(13) 0.0463(12) 0.0033(9) 0.0016(9) -0.0210(9)
C10 0.0365(16) 0.0244(16) 0.0289(16) 0.0012(13) 0.0059(13) -0.0055(13)
F11 0.118(2) 0.0641(17) 0.0330(11) -0.0141(12) 0.0012(12) -0.0344(15)
C11 0.065(2) 0.0322(19) 0.0243(16) -0.0053(14) 0.0007(16) -0.0044(17)
F12 0.117(2) 0.0625(16) 0.0342(11) -0.0004(11) 0.0407(13) 0.0102(14)
C12 0.070(2) 0.0336(19) 0.0255(16) 0.0014(14) 0.0217(16) 0.0089(18)
F13 0.0518(12) 0.0697(16) 0.0602(14) 0.0123(12) 0.0350(11) -0.0052(11)
C13 0.0392(17) 0.0354(19) 0.0368(18) 0.0069(15) 0.0188(15) 0.0025(14)
F14 0.0389(10) 0.0551(14) 0.0422(11) -0.0049(10) 0.0059(9) -0.0206(10)
C14 0.0296(15) 0.0274(16) 0.0278(15) 0.0026(13) 0.0066(12) -0.0002(12)
C15 0.0477(18) 0.0273(17) 0.0322(16) -0.0006(13) 0.0215(15) 0.0069(14)
C16 0.082(3) 0.041(2) 0.039(2) 0.0012(17) 0.030(2) 0.020(2)
C17 0.056(2) 0.049(2) 0.064(3) -0.002(2) 0.039(2) 0.0027(19)
C18 0.070(2) 0.046(2) 0.0276(17) -0.0038(16) 0.0118(17) 0.0099(19)
C19 0.0361(16) 0.0228(16) 0.0371(17) 0.0066(13) 0.0109(14) 0.0076(13)
C20 0.055(2) 0.037(2) 0.0345(18) 0.0136(15) 0.0122(16) 0.0121(16)
C21 0.070(3) 0.0210(18) 0.059(2) 0.0013(17) 0.022(2) 0.0002(17)
C22 0.042(2) 0.063(3) 0.058(2) 0.025(2) 0.0153(18) 0.0233(19)

loop_
_atom_type_symbol
_atom_type_description
_atom_type_scat_dispersion_real
_atom_type_scat_dispersion_imag
_atom_type_scat_source
C C 0.0033 0.0016 'International Tables Vol C Tables 4.2.6.8 and 6.1.1.4'
H H 0.0000 0.0000 'International Tables Vol C Tables 4.2.6.8 and 6.1.1.4'
N N 0.0061 0.0033 'International Tables Vol C Tables 4.2.6.8 and 6.1.1.4'
F F 0.0171 0.0103 'International Tables Vol C Tables 4.2.6.8 and 6.1.1.4'
S S 0.1246 0.1234 'International Tables Vol C Tables 4.2.6.8 and 6.1.1.4'
Pt Pt -1.7033 8.3905 'International Tables Vol C Tables 4.2.6.8 and 6.1.1.4'

loop_
_geom_angle_atom_site_label_1
_geom_angle_atom_site_label_2
_geom_angle_atom_site_label_3
_geom_angle
_geom_angle_site_symmetry_1
_geom_angle_site_symmetry_3
_geom_angle_publ_flag
N8 Pt1 N8 180.0 3_565 . ?
N8 Pt1 S1 97.14(7) 3_565 . ?
N8 Pt1 S1 82.87(7) . . ?
N8 Pt1 S1 82.87(7) 3_565 3_565 ?
N8 Pt1 S1 97.13(7) . 3_565 ?
S1 Pt1 S1 180.0 . 3_565 ?
C2 S1 Pt1 101.93(10) . . ?
C7 C2 C3 119.4(3) . . ?
C7 C2 S1 115.6(2) . . ?
C3 C2 S1 125.0(2) . . ?
C4 C3 C2 116.7(3) . . ?
C4 C3 C15 120.4(3) . . ?
C2 C3 C15 122.9(3) . . ?
C3 C4 C5 124.8(3) . . ?
C6 C5 C4 118.0(3) . . ?
C6 C5 C19 123.2(3) . . ?
C4 C5 C19 118.8(3) . . ?
C5 C6 C7 120.3(3) . . ?
N8 C7 C6 122.5(2) . . ?
N8 C7 C2 116.7(2) . . ?
C6 C7 C2 120.7(3) . . ?
C7 N8 C9 118.4(2) . . ?
C7 N8 Pt1 122.78(18) . . ?
C9 N8 Pt1 118.85(17) . . ?
C10 C9 C14 117.3(3) . . ?
C10 C9 N8 121.3(3) . . ?
C14 C9 N8 121.3(2) . . ?
F10 C10 C11 119.3(3) . . ?
F10 C10 C9 119.7(3) . . ?
C11 C10 C9 121.0(3) . . ?
F11 C11 C12 120.1(3) . . ?
F11 C11 C10 119.4(3) . . ?
C12 C11 C10 120.5(3) . . ?
F12 C12 C11 120.4(3) . . ?
F12 C12 C13 119.7(3) . . ?
C11 C12 C13 119.9(3) . . ?
F13 C13 C12 120.4(3) . . ?
F13 C13 C14 119.8(3) . . ?
C12 C13 C14 119.8(3) . . ?
F14 C14 C13 119.3(3) . . ?
F14 C14 C9 119.3(3) . . ?
C13 C14 C9 121.4(3) . . ?
C16 C15 C17 106.8(3) . . ?
C16 C15 C18 106.7(3) . . ?
C17 C15 C18 110.9(3) . . ?
C16 C15 C3 111.7(3) . . ?
C17 C15 C3 109.9(3) . . ?
C18 C15 C3 110.8(3) . . ?
C5 C19 C20 112.2(3) . . ?
C5 C19 C21 109.8(3) . . ?
C20 C19 C21 108.6(3) . . ?
C5 C19 C22 107.9(3) . . ?
C20 C19 C22 108.9(3) . . ?
C21 C19 C22 109.4(3) . . ?

loop_
_geom_bond_atom_site_label_1
_geom_bond_atom_site_label_2
_geom_bond_distance
_geom_bond_site_symmetry_2
_geom_bond_publ_flag
Pt1 N8 1.971(2) 3_565 ?
Pt1 N8 1.971(2) . ?
Pt1 S1 2.2520(7) . ?
Pt1 S1 2.2520(7) 3_565 ?
S1 C2 1.719(3) . ?
C2 C7 1.425(4) . ?
C2 C3 1.426(4) . ?
C3 C4 1.379(4) . ?
C3 C15 1.543(4) . ?
C4 C5 1.413(4) . ?
C5 C6 1.370(4) . ?
C5 C19 1.531(4) . ?
C6 C7 1.408(4) . ?
C7 N8 1.370(3) . ?
N8 C9 1.420(3) . ?
C9 C10 1.383(4) . ?
C9 C14 1.388(4) . ?
F10 C10 1.334(3) . ?
C10 C11 1.379(4) . ?
F11 C11 1.340(4) . ?
C11 C12 1.364(5) . ?
F12 C12 1.342(3) . ?
C12 C13 1.366(5) . ?
F13 C13 1.341(4) . ?
C13 C14 1.381(4) . ?
F14 C14 1.329(3) . ?
C15 C16 1.537(4) . ?
C15 C17 1.538(5) . ?
C15 C18 1.541(5) . ?
C19 C20 1.533(4) . ?
C19 C21 1.534(5) . ?
C19 C22 1.538(4) . ?
